data_1548630
loop_
_publ_author_name
'Gruene, T.'
'Teng, Li.'
'Van Genderen, E.'
'Pinar, A. B.'
'Van Bokhoven, J. A.'

_publ_section_title
;
 Characterization at the level of individual crystals: single crystal MFI
 type zeolite grains
;
_journal_name_full 'Chemistry - A European Journal'
_journal_paper_doi 10.1002/chem.201704213
_journal_year 2017
_chemical_formula_sum 'O24 Si12'
_chemical_formula_weight 721.20
_space_group_crystal_system orthorhombic
_space_group_IT_number 62
_space_group_name_Hall '-P 2ac 2n'
_space_group_name_H-M_alt 'P n m a'
_symmetry_space_group_name_Hall '-P 2ac 2n'
_symmetry_space_group_name_H-M 'P n m a'
_atom_sites_solution_hydrogens .
_audit_creation_method SHELXL-2016/6
_cell_angle_alpha 90
_cell_angle_beta 90
_cell_angle_gamma 90
_cell_formula_units_Z 8
_cell_length_a 20.510(4)
_cell_length_b 20.140(4)
_cell_length_c 13.470(3)
_cell_measurement_temperature 293(2)
_cell_volume 5564(2)
_computing_structure_refinement 'SHELXL-2016/6 (Sheldrick, 2016)'
_computing_structure_solution 'SHELXT 2014/5 (Sheldrick, 2014)'
_diffrn_ambient_temperature 293(2)
_diffrn_measured_fraction_theta_full 0.743
_diffrn_measured_fraction_theta_max 0.743
_diffrn_radiation_wavelength 0.02508
_diffrn_reflns_av_R_equivalents 0.2730
_diffrn_reflns_av_unetI/netI 0.1960
_diffrn_reflns_Laue_measured_fraction_full 0.743
_diffrn_reflns_Laue_measured_fraction_max 0.743
_diffrn_reflns_limit_h_max 15
_diffrn_reflns_limit_h_min -15
_diffrn_reflns_limit_k_max 19
_diffrn_reflns_limit_k_min -19
_diffrn_reflns_limit_l_max 12
_diffrn_reflns_limit_l_min -12
_diffrn_reflns_number 10055
_diffrn_reflns_point_group_measured_fraction_full 0.743
_diffrn_reflns_point_group_measured_fraction_max 0.743
_diffrn_reflns_theta_full 0.684
_diffrn_reflns_theta_max 0.684
_diffrn_reflns_theta_min 0.064
_exptl_absorpt_coefficient_mu 0.275
_exptl_crystal_density_diffrn 1.722
_exptl_crystal_F_000 940
_refine_diff_density_max 0.324
_refine_diff_density_min -0.234
_refine_diff_density_rms 0.078
_refine_ls_extinction_coef .
_refine_ls_extinction_method none
_refine_ls_goodness_of_fit_ref 1.324
_refine_ls_hydrogen_treatment undef
_refine_ls_matrix_type full
_refine_ls_number_parameters 149
_refine_ls_number_reflns 1936
_refine_ls_number_restraints 48
_refine_ls_restrained_S_all 1.310
_refine_ls_R_factor_all 0.3031
_refine_ls_R_factor_gt 0.1998
_refine_ls_shift/su_max 0.000
_refine_ls_shift/su_mean 0.000
_refine_ls_structure_factor_coef Fsqd
_refine_ls_weighting_details 'w=1/[\s^2^(Fo^2^)+(0.2000P)^2^] where P=(Fo^2^+2Fc^2^)/3'
_refine_ls_weighting_scheme calc
_refine_ls_wR_factor_gt 0.4503
_refine_ls_wR_factor_ref 0.5062
_reflns_Friedel_coverage 0.000
_reflns_Friedel_fraction_full .
_reflns_Friedel_fraction_max .
_reflns_number_gt 815
_reflns_number_total 1936
_reflns_threshold_expression 'I > 2\s(I)'
_cod_data_source_file zsm5_ChemEurJ.cif
_cod_data_source_block z1
_cod_original_cell_volume 5564.1(19)
_cod_database_code 1548630
_shelx_shelxl_version_number 2016/6
_shelx_space_group_comment
;
The symmetry employed for this shelxl refinement is uniquely defined
by the following loop, which should always be used as a source of
symmetry information in preference to the above space-group names.
They are only intended as comments.
;

loop_
_space_group_symop_operation_xyz
'x, y, z'
'-x+1/2, -y, z+1/2'
'-x, y+1/2, -z'
'x+1/2, -y+1/2, -z+1/2'
'-x, -y, -z'
'x-1/2, y, -z-1/2'
'x, -y-1/2, z'
'-x-1/2, y-1/2, z-1/2'

loop_
_atom_site_label
_atom_site_type_symbol
_atom_site_fract_x
_atom_site_fract_y
_atom_site_fract_z
_atom_site_U_iso_or_equiv
_atom_site_adp_type
_atom_site_occupancy
_atom_site_site_symmetry_order
_atom_site_calc_flag
_atom_site_refinement_flags_posn
_atom_site_refinement_flags_adp
_atom_site_refinement_flags_occupancy
_atom_site_disorder_assembly
_atom_site_disorder_group
Si1 Si 0.4239(6) 1.0559(5) 0.6643(7) 0.015(3) Uiso 1 1 d D . . . .
Si2 Si 0.3079(7) 1.0295(4) 0.8110(7) 0.018(4) Uiso 1 1 d D . . . .
Si3 Si 0.2797(6) 1.0622(4) 1.0313(7) 0.010(4) Uiso 1 1 d D . . . .
Si4 Si 0.1224(6) 1.0643(4) 1.0276(7) 0.010(4) Uiso 1 1 d D . . . .
Si5 Si 0.0727(7) 1.0276(4) 0.8156(7) 0.009(4) Uiso 1 1 d D . . . .
Si6 Si 0.1867(6) 1.0590(4) 0.6719(7) 0.011(3) Uiso 1 1 d D . . . .
Si7 Si 0.4232(7) 0.8285(4) 0.6750(7) 0.014(4) Uiso 1 1 d D . . . .
Si8 Si 0.3087(7) 0.8706(4) 0.8154(7) 0.014(3) Uiso 1 1 d D . . . .
Si9 Si 0.2738(6) 0.8269(4) 1.0309(7) 0.009(3) Uiso 1 1 d D . . . .
Si10 Si 0.1189(6) 0.8272(4) 1.0301(7) 0.013(4) Uiso 1 1 d D . . . .
Si11 Si 0.0704(7) 0.8692(4) 0.8151(7) 0.011(4) Uiso 1 1 d D . . . .
Si12 Si 0.1873(7) 0.8268(4) 0.6816(7) 0.022(4) Uiso 1 1 d D . . . .
O1 O 0.3719(11) 1.0552(14) 0.7537(16) 0.069(9) Uiso 1 1 d D . . . .
O2 O 0.3095(15) 1.0610(10) 0.9206(9) 0.050(7) Uiso 1 1 d D . . . .
O3 O 0.2011(7) 1.0616(11) 1.0303(18) 0.060(8) Uiso 1 1 d D . . . .
O4 O 0.0971(14) 1.0637(9) 0.9150(10) 0.034(6) Uiso 1 1 d D . . . .
O5 O 0.1162(9) 1.0548(11) 0.7245(14) 0.047(7) Uiso 1 1 d D . . . .
O6 O 0.2430(10) 1.0535(12) 0.7546(16) 0.056(7) Uiso 1 1 d D . . . .
O7 O 0.3759(10) 0.8460(11) 0.7664(16) 0.055(8) Uiso 1 1 d D . . . .
O8 O 0.3091(14) 0.8455(11) 0.9282(9) 0.052(7) Uiso 1 1 d D . . . .
O9 O 0.1964(6) 0.8435(9) 1.0267(16) 0.042(6) Uiso 1 1 d D . . . .
O10 O 0.0911(17) 0.8375(12) 0.9195(12) 0.062(8) Uiso 1 1 d D . . . .
O11 O 0.1165(10) 0.8435(13) 0.7266(17) 0.065(9) Uiso 1 1 d D . . . .
O12 O 0.2434(11) 0.8502(12) 0.757(2) 0.063(9) Uiso 1 1 d D . . . .
O13 O 0.3086(17) 0.9501(5) 0.8201(16) 0.050(7) Uiso 1 1 d D . . . .
O14 O 0.0807(16) 0.9483(5) 0.8260(17) 0.054(7) Uiso 1 1 d D . . . .
O15 O 0.4199(12) 1.1254(7) 0.6057(14) 0.040(6) Uiso 1 1 d D . . . .
O16 O 0.4072(15) 0.9977(9) 0.5873(14) 0.045(7) Uiso 1 1 d D . . . .
O17 O 0.4010(16) 0.8668(8) 0.5757(12) 0.046(7) Uiso 1 1 d D . . . .
O18 O 0.1919(15) 1.1300(7) 0.6172(14) 0.047(7) Uiso 1 1 d D . . . .
O19 O 0.1912(15) 1.0007(8) 0.5903(14) 0.048(6) Uiso 1 1 d D . . . .
O20 O 0.1959(15) 0.8697(7) 0.5819(11) 0.035(6) Uiso 1 1 d D . . . .
O21 O -0.0024(7) 1.0477(9) 0.7955(14) 0.033(6) Uiso 1 1 d D . . . .
O22 O -0.0045(7) 0.8508(10) 0.7924(17) 0.050(7) Uiso 1 1 d D . . . .
O23 O 0.423(2) 0.750000 0.6516(18) 0.022(8) Uiso 1 2 d DS . P . .
O24 O 0.194(2) 0.750000 0.6509(18) 0.026(8) Uiso 1 2 d DS . P . .
O25 O 0.284(2) 0.750000 1.0598(19) 0.033(9) Uiso 1 2 d DS . P . .
O26 O 0.111(2) 0.750000 1.0583(19) 0.033(9) Uiso 1 2 d DS . P . .

loop_
_atom_type_symbol
_atom_type_description
_atom_type_scat_dispersion_real
_atom_type_scat_dispersion_imag
_atom_type_scat_source
O O 0.0000 0.0000 'International Tables Vol C Tables 4.2.6.8 and 6.1.1.4'
Si Si 0.0000 0.0000 'International Tables Vol C Tables 4.2.6.8 and 6.1.1.4'

loop_
_geom_angle_atom_site_label_1
_geom_angle_atom_site_label_2
_geom_angle_atom_site_label_3
_geom_angle
_geom_angle_site_symmetry_1
_geom_angle_site_symmetry_3
O16 Si1 O15 108.0(13) . .
O16 Si1 O1 109.6(16) . .
O15 Si1 O1 109.9(16) . .
O16 Si1 O21 110.1(14) . 6_657
O15 Si1 O21 107.6(12) . 6_657
O1 Si1 O21 111.6(13) . 6_657
O13 Si2 O2 108.8(12) . .
O13 Si2 O6 110.1(17) . .
O2 Si2 O6 109.4(15) . .
O13 Si2 O1 110.5(18) . .
O2 Si2 O1 107.3(13) . .
O6 Si2 O1 110.6(16) . .
O19 Si3 O20 110.2(13) 2_575 2_575
O19 Si3 O2 107.7(13) 2_575 .
O20 Si3 O2 106.6(11) 2_575 .
O19 Si3 O3 111.7(15) 2_575 .
O20 Si3 O3 108.7(15) 2_575 .
O2 Si3 O3 111.8(16) . .
O4 Si4 O17 107.0(12) . 2_575
O4 Si4 O16 110.2(13) . 2_575
O17 Si4 O16 110.9(14) 2_575 2_575
O4 Si4 O3 110.2(15) . .
O17 Si4 O3 108.6(15) 2_575 .
O16 Si4 O3 109.9(15) 2_575 .
O4 Si5 O14 110.2(12) . .
O4 Si5 O5 108.0(14) . .
O14 Si5 O5 110.3(14) . .
O4 Si5 O21 108.9(14) . .
O14 Si5 O21 111.1(15) . .
O5 Si5 O21 108.3(11) . .
O6 Si6 O19 112.4(15) . .
O6 Si6 O18 109.2(16) . .
O19 Si6 O18 109.4(13) . .
O6 Si6 O5 109.6(14) . .
O19 Si6 O5 108.2(15) . .
O18 Si6 O5 107.9(12) . .
O7 Si7 O22 106.7(13) . 6_657
O7 Si7 O17 111.1(15) . .
O22 Si7 O17 110.7(16) 6_657 .
O7 Si7 O23 111.2(16) . .
O22 Si7 O23 109.4(18) 6_657 .
O17 Si7 O23 107.8(12) . .
O8 Si8 O13 106.2(13) . .
O8 Si8 O12 112.9(16) . .
O13 Si8 O12 105.9(16) . .
O8 Si8 O7 106.7(13) . .
O13 Si8 O7 108.9(16) . .
O12 Si8 O7 115.8(16) . .
O8 Si9 O25 111.9(16) . .
O8 Si9 O18 107.5(14) . 2_575
O25 Si9 O18 106.5(11) . 2_575
O8 Si9 O9 111.3(15) . .
O25 Si9 O9 109.6(17) . .
O18 Si9 O9 109.9(14) 2_575 .
O15 Si10 O26 112.1(13) 2_575 .
O15 Si10 O10 109.6(16) 2_575 .
O26 Si10 O10 107.9(15) . .
O15 Si10 O9 112.5(13) 2_575 .
O26 Si10 O9 107.3(18) . .
O10 Si10 O9 107.2(16) . .
O10 Si11 O11 111.5(17) . .
O10 Si11 O22 109.1(17) . .
O11 Si11 O22 110.3(13) . .
O10 Si11 O14 106.2(13) . .
O11 Si11 O14 108.0(15) . .
O22 Si11 O14 111.7(15) . .
O12 Si12 O24 112.6(19) . .
O12 Si12 O20 106.9(15) . .
O24 Si12 O20 107.1(11) . .
O12 Si12 O11 110.3(17) . .
O24 Si12 O11 112.0(19) . .
O20 Si12 O11 107.6(15) . .
Si1 O1 Si2 154.6(19) . .
Si2 O2 Si3 148.0(17) . .
Si3 O3 Si4 177.5(17) . .
Si4 O4 Si5 153.4(14) . .
Si5 O5 Si6 148.0(16) . .
Si2 O6 Si6 160.6(18) . .
Si7 O7 Si8 154.2(19) . .
Si8 O8 Si9 153(2) . .
Si9 O9 Si10 156.2(14) . .
Si11 O10 Si10 163.3(19) . .
Si11 O11 Si12 151.4(19) . .
Si8 O12 Si12 169(2) . .
Si2 O13 Si8 173.3(16) . .
Si5 O14 Si11 163(2) . .
Si10 O15 Si1 148.5(16) 2_574 .
Si1 O16 Si4 167(2) . 2_574
Si4 O17 Si7 146.6(14) 2_574 .
Si9 O18 Si6 146.7(16) 2_574 .
Si3 O19 Si6 159(2) 2_574 .
Si12 O20 Si3 147.7(14) . 2_574
Si1 O21 Si5 149.5(14) 6_557 .
Si7 O22 Si11 153.1(17) 6_557 .
Si7 O23 Si7 157.4(18) 7_575 .
Si12 O24 Si12 148.5(18) . 7_575
Si9 O25 Si9 148(2) 7_575 .
Si10 O26 Si10 150(2) . 7_575

loop_
_geom_bond_atom_site_label_1
_geom_bond_atom_site_label_2
_geom_bond_distance
_geom_bond_site_symmetry_2
Si1 O16 1.602(9) .
Si1 O15 1.608(9) .
Si1 O1 1.609(9) .
Si1 O21 1.614(9) 6_657
Si2 O13 1.603(9) .
Si2 O2 1.607(9) .
Si2 O6 1.607(9) .
Si2 O1 1.610(10) .
Si3 O19 1.609(9) 2_575
Si3 O20 1.610(9) 2_575
Si3 O2 1.612(10) .
Si3 O3 1.612(9) .
Si4 O4 1.603(9) .
Si4 O17 1.604(9) 2_575
Si4 O16 1.604(9) 2_575
Si4 O3 1.616(9) .
Si5 O4 1.604(9) .
Si5 O14 1.612(9) .
Si5 O5 1.613(9) .
Si5 O21 1.615(10) .
Si6 O6 1.608(9) .
Si6 O19 1.611(9) .
Si6 O18 1.613(9) .
Si6 O5 1.613(10) .
Si7 O7 1.607(9) .
Si7 O22 1.609(10) 6_657
Si7 O17 1.610(9) .
Si7 O23 1.613(8) .
Si8 O8 1.600(9) .
Si8 O13 1.603(9) .
Si8 O12 1.606(9) .
Si8 O7 1.607(10) .
Si9 O8 1.605(10) .
Si9 O25 1.612(8) .
Si9 O18 1.612(10) 2_575
Si9 O9 1.623(9) .
Si10 O15 1.608(9) 2_575
Si10 O26 1.609(8) .
Si10 O10 1.609(9) .
Si10 O9 1.623(10) .
Si11 O10 1.602(9) .
Si11 O11 1.607(10) .
Si11 O22 1.611(10) .
Si11 O14 1.613(9) .
Si12 O12 1.606(9) .
Si12 O24 1.607(8) .
Si12 O20 1.608(9) .
Si12 O11 1.608(10) .
